data_1508327
loop_
_publ_author_name
'Chang, Meng-Yang'
'Wu, Ming-Hao'
'Tai, Hang-Yi'

_publ_section_title
;
 NH(4)OAc Promoted Cyclocondensation of
 3-(o-Allylphenyl)pentane-1,5-diones: Synthesis of Tetracyclic Benzofused
 1-Azahomoisotwistanes.
;
_journal_issue 15
_journal_name_full 'Organic letters'
_journal_page_first 3936
_journal_page_last 3939
_journal_paper_doi 10.1021/ol301693s
_journal_volume 14
_journal_year 2012
_chemical_formula_sum 'C28 H28 O4'
_chemical_formula_weight 428.50
_chemical_name_systematic
; 
 ? 
;
_space_group_IT_number 14
_symmetry_cell_setting monoclinic
_symmetry_space_group_name_Hall '-P 2ybc'
_symmetry_space_group_name_H-M 'P 1 21/c 1'
_atom_sites_solution_hydrogens geom
_atom_sites_solution_primary direct
_atom_sites_solution_secondary difmap
_audit_creation_method SHELXL-97
_cell_angle_alpha 90.00
_cell_angle_beta 105.6890(10)
_cell_angle_gamma 90.00
_cell_formula_units_Z 4
_cell_length_a 19.4340(8)
_cell_length_b 10.8561(4)
_cell_length_c 11.2370(4)
_cell_measurement_reflns_used 4170
_cell_measurement_temperature 100(2)
_cell_measurement_theta_max 26.1383
_cell_measurement_theta_min 2.6580
_cell_volume 2282.43(15)
_computing_cell_refinement 'SAINT V7.68A (Bruker AXS, 2009)'
_computing_data_collection 'APEX2 (Bruker AXS, 2010)'
_computing_data_reduction 'SAINT V7.68A (Bruker AXS, 2009)'
_computing_molecular_graphics 'SHELXTL (Sheldrick, 2008)'
_computing_publication_material SHELXTL
_computing_structure_refinement 'SHELXL-97 (Sheldrick, 2008)'
_computing_structure_solution 'SHELXS-97 (Sheldrick, 2008)'
_diffrn_ambient_temperature 100(2)
_diffrn_detector_area_resol_mean 8.3333
_diffrn_measured_fraction_theta_full 0.996
_diffrn_measured_fraction_theta_max 0.996
_diffrn_measurement_device_type 'Bruker APEX-II CCD'
_diffrn_measurement_method '\f and \w scans'
_diffrn_radiation_monochromator graphite
_diffrn_radiation_source 'fine-focus sealed tube'
_diffrn_radiation_type MoK\a
_diffrn_radiation_wavelength 0.71073
_diffrn_reflns_av_R_equivalents 0.0359
_diffrn_reflns_av_sigmaI/netI 0.0384
_diffrn_reflns_limit_h_max 23
_diffrn_reflns_limit_h_min -24
_diffrn_reflns_limit_k_max 13
_diffrn_reflns_limit_k_min -12
_diffrn_reflns_limit_l_max 14
_diffrn_reflns_limit_l_min -8
_diffrn_reflns_number 17338
_diffrn_reflns_theta_full 26.40
_diffrn_reflns_theta_max 26.40
_diffrn_reflns_theta_min 1.09
_exptl_absorpt_coefficient_mu 0.082
_exptl_absorpt_correction_T_max 0.9486
_exptl_absorpt_correction_T_min 0.8719
_exptl_absorpt_correction_type multi-scan
_exptl_absorpt_process_details 'SADABS V2008/1 (Bruker AXS)'
_exptl_crystal_colour Colorless
_exptl_crystal_density_diffrn 1.247
_exptl_crystal_density_meas ?
_exptl_crystal_density_method 'not measured'
_exptl_crystal_description Lump
_exptl_crystal_F_000 912
_exptl_crystal_size_max 0.30
_exptl_crystal_size_mid 0.28
_exptl_crystal_size_min 0.28
_refine_diff_density_max 0.206
_refine_diff_density_min -0.212
_refine_diff_density_rms 0.040
_refine_ls_extinction_method none
_refine_ls_goodness_of_fit_ref 1.024
_refine_ls_hydrogen_treatment constr
_refine_ls_matrix_type full
_refine_ls_number_parameters 291
_refine_ls_number_reflns 4666
_refine_ls_number_restraints 0
_refine_ls_restrained_S_all 1.024
_refine_ls_R_factor_all 0.0584
_refine_ls_R_factor_gt 0.0406
_refine_ls_shift/su_max 0.000
_refine_ls_shift/su_mean 0.000
_refine_ls_structure_factor_coef Fsqd
_refine_ls_weighting_details 'calc w=1/[\s^2^(Fo^2^)+(0.0440P)^2^+0.7629P] where P=(Fo^2^+2Fc^2^)/3'
_refine_ls_weighting_scheme calc
_refine_ls_wR_factor_gt 0.0943
_refine_ls_wR_factor_ref 0.1056
_reflns_number_gt 3570
_reflns_number_total 4666
_reflns_threshold_expression >2sigma(I)
_cod_data_source_file ol301693s_si_006.cif
_cod_data_source_block 120406lt
_cod_depositor_comments
;
The following automatic conversions were performed:

'_exptl_crystal_density_meas' value 'not measured' was changed to '?'
- the value is perceived as not measured.

Automatic conversion script
Id: cif_fix_values 3008 2015-01-20 13:52:24Z robertas 
;
_cod_database_code 1508327

loop_
_symmetry_equiv_pos_as_xyz
'x, y, z'
'-x, y+1/2, -z+1/2'
'-x, -y, -z'
'x, -y-1/2, z-1/2'

loop_
_atom_site_label
_atom_site_type_symbol
_atom_site_fract_x
_atom_site_fract_y
_atom_site_fract_z
_atom_site_U_iso_or_equiv
_atom_site_adp_type
_atom_site_occupancy
_atom_site_symmetry_multiplicity
_atom_site_calc_flag
_atom_site_refinement_flags
C1 C -0.00309(9) 0.48477(15) 0.21435(15) 0.0312(4) Uani 1 1 d .
H1 H -0.0395 0.4244 0.1888 0.037 Uiso 1 1 calc R
C2 C 0.04777(9) 0.47239(16) 0.32667(15) 0.0311(4) Uani 1 1 d .
H2A H 0.0465 0.4032 0.3778 0.037 Uiso 1 1 calc R
C3 C 0.10079(8) 0.56116(14) 0.36482(14) 0.0260(3) Uani 1 1 d .
H3 H 0.1350 0.5534 0.4428 0.031 Uiso 1 1 calc R
C4 C 0.10384(8) 0.66159(14) 0.28899(13) 0.0228(3) Uani 1 1 d .
C5 C 0.16195(8) 0.75627(14) 0.32190(13) 0.0233(3) Uani 1 1 d .
C6 C 0.21446(8) 0.75208(14) 0.44867(13) 0.0232(3) Uani 1 1 d .
H6A H 0.2405 0.6727 0.4584 0.028 Uiso 1 1 calc R
H6B H 0.1877 0.7555 0.5121 0.028 Uiso 1 1 calc R
C7 C 0.26870(8) 0.85772(13) 0.47122(13) 0.0215(3) Uani 1 1 d .
H7 H 0.2847 0.8675 0.3943 0.026 Uiso 1 1 calc R
C8 C 0.23694(7) 0.98048(13) 0.49542(12) 0.0198(3) Uani 1 1 d .
C9 C 0.20144(8) 0.98885(14) 0.58708(13) 0.0225(3) Uani 1 1 d .
H9 H 0.1968 0.9168 0.6322 0.027 Uiso 1 1 calc R
C10 C 0.17241(8) 1.09841(14) 0.61541(13) 0.0233(3) Uani 1 1 d .
H10 H 0.1480 1.1007 0.6780 0.028 Uiso 1 1 calc R
C11 C 0.17967(8) 1.20394(14) 0.55103(13) 0.0217(3) Uani 1 1 d .
C12 C 0.10477(9) 1.32446(17) 0.64435(15) 0.0350(4) Uani 1 1 d .
H12A H 0.0629 1.2723 0.6106 0.052 Uiso 1 1 calc R
H12B H 0.0894 1.4100 0.6483 0.052 Uiso 1 1 calc R
H12C H 0.1298 1.2961 0.7276 0.052 Uiso 1 1 calc R
C13 C 0.24554(8) 1.08824(13) 0.43098(13) 0.0207(3) Uani 1 1 d .
C14 C 0.28312(9) 1.08736(14) 0.32863(14) 0.0269(4) Uani 1 1 d .
H14A H 0.2641 1.0183 0.2717 0.032 Uiso 1 1 calc R
H14B H 0.2716 1.1648 0.2808 0.032 Uiso 1 1 calc R
C15 C 0.36261(9) 1.07487(15) 0.37346(15) 0.0304(4) Uani 1 1 d .
H15 H 0.3874 1.1351 0.4304 0.036 Uiso 1 1 calc R
C16 C 0.21741(8) 1.19858(13) 0.46109(13) 0.0206(3) Uani 1 1 d .
C17 C 0.27334(9) 1.39164(15) 0.45817(17) 0.0355(4) Uani 1 1 d .
H17A H 0.2605 1.4201 0.5321 0.053 Uiso 1 1 calc R
H17B H 0.2742 1.4619 0.4039 0.053 Uiso 1 1 calc R
H17C H 0.3207 1.3531 0.4825 0.053 Uiso 1 1 calc R
C18 C -0.00104(9) 0.58504(15) 0.13885(15) 0.0306(4) Uani 1 1 d .
H18 H -0.0363 0.5938 0.0621 0.037 Uiso 1 1 calc R
C19 C 0.05231(8) 0.67212(15) 0.17527(14) 0.0266(3) Uani 1 1 d .
H19 H 0.0540 0.7398 0.1226 0.032 Uiso 1 1 calc R
C20 C 0.33545(8) 0.82888(14) 0.57722(13) 0.0230(3) Uani 1 1 d .
H20A H 0.3625 0.9061 0.6029 0.028 Uiso 1 1 calc R
H20B H 0.3201 0.7978 0.6488 0.028 Uiso 1 1 calc R
C21 C 0.38453(8) 0.73512(13) 0.54354(13) 0.0228(3) Uani 1 1 d .
C22 C 0.45632(8) 0.71350(13) 0.63256(13) 0.0221(3) Uani 1 1 d .
C23 C 0.50185(8) 0.62922(14) 0.59941(14) 0.0273(4) Uani 1 1 d .
H23 H 0.4868 0.5885 0.5219 0.033 Uiso 1 1 calc R
C24 C 0.56864(9) 0.60373(15) 0.67733(15) 0.0294(4) Uani 1 1 d .
H24 H 0.5988 0.5449 0.6540 0.035 Uiso 1 1 calc R
C25 C 0.59128(9) 0.66441(15) 0.78926(15) 0.0300(4) Uani 1 1 d .
H25 H 0.6373 0.6483 0.8428 0.036 Uiso 1 1 calc R
C26 C 0.54670(9) 0.74861(16) 0.82299(15) 0.0339(4) Uani 1 1 d .
H26 H 0.5623 0.7900 0.9001 0.041 Uiso 1 1 calc R
C27 C 0.47944(8) 0.77348(15) 0.74565(14) 0.0278(4) Uani 1 1 d .
H27 H 0.4492 0.8314 0.7699 0.033 Uiso 1 1 calc R
C28 C 0.40115(11) 0.98901(18) 0.3417(2) 0.0470(5) Uani 1 1 d .
H28A H 0.3788 0.9267 0.2850 0.056 Uiso 1 1 calc R
H28B H 0.4516 0.9888 0.3753 0.056 Uiso 1 1 calc R
O1 O 0.15188(6) 1.31722(10) 0.56628(10) 0.0286(3) Uani 1 1 d .
O2 O 0.36714(6) 0.67865(10) 0.44582(10) 0.0310(3) Uani 1 1 d .
O3 O 0.22186(6) 1.30402(9) 0.39410(9) 0.0269(3) Uani 1 1 d .
O4 O 0.16747(6) 0.83320(11) 0.24569(10) 0.0360(3) Uani 1 1 d .

loop_
_atom_site_aniso_label
_atom_site_aniso_U_11
_atom_site_aniso_U_22
_atom_site_aniso_U_33
_atom_site_aniso_U_23
_atom_site_aniso_U_13
_atom_site_aniso_U_12
C1 0.0214(8) 0.0332(9) 0.0381(9) -0.0092(7) 0.0066(7) -0.0053(7)
C2 0.0267(9) 0.0320(9) 0.0346(9) 0.0011(7) 0.0081(7) -0.0036(7)
C3 0.0206(8) 0.0292(8) 0.0264(8) -0.0013(6) 0.0034(6) 0.0009(6)
C4 0.0197(8) 0.0234(8) 0.0247(7) -0.0044(6) 0.0046(6) 0.0033(6)
C5 0.0232(8) 0.0219(8) 0.0231(7) -0.0024(6) 0.0036(6) 0.0034(6)
C6 0.0245(8) 0.0208(8) 0.0222(7) -0.0009(6) 0.0025(6) -0.0001(6)
C7 0.0220(8) 0.0205(7) 0.0205(7) -0.0008(6) 0.0030(6) 0.0011(6)
C8 0.0168(7) 0.0219(7) 0.0182(7) -0.0021(6) 0.0008(6) -0.0002(6)
C9 0.0222(8) 0.0241(8) 0.0194(7) 0.0024(6) 0.0024(6) 0.0009(6)
C10 0.0211(8) 0.0305(8) 0.0180(7) -0.0005(6) 0.0046(6) 0.0014(6)
C11 0.0187(7) 0.0248(8) 0.0183(7) -0.0035(6) -0.0005(6) 0.0052(6)
C12 0.0349(10) 0.0428(10) 0.0289(8) -0.0017(7) 0.0115(7) 0.0159(8)
C13 0.0187(7) 0.0223(8) 0.0188(7) -0.0006(6) 0.0013(6) 0.0003(6)
C14 0.0339(9) 0.0234(8) 0.0264(8) 0.0009(6) 0.0133(7) 0.0018(7)
C15 0.0306(9) 0.0317(9) 0.0322(8) -0.0007(7) 0.0142(7) -0.0031(7)
C16 0.0200(7) 0.0216(8) 0.0175(7) 0.0016(6) 0.0005(6) 0.0010(6)
C17 0.0332(10) 0.0257(9) 0.0452(10) 0.0029(7) 0.0066(8) -0.0017(7)
C18 0.0223(8) 0.0363(9) 0.0294(8) -0.0056(7) 0.0007(7) 0.0030(7)
C19 0.0243(8) 0.0268(8) 0.0265(8) -0.0023(6) 0.0027(6) 0.0042(7)
C20 0.0221(8) 0.0216(8) 0.0231(7) -0.0030(6) 0.0024(6) 0.0008(6)
C21 0.0248(8) 0.0193(7) 0.0238(7) -0.0009(6) 0.0056(6) -0.0008(6)
C22 0.0226(8) 0.0187(7) 0.0252(7) 0.0028(6) 0.0066(6) 0.0002(6)
C23 0.0300(9) 0.0235(8) 0.0279(8) -0.0007(6) 0.0069(7) 0.0037(7)
C24 0.0278(9) 0.0264(9) 0.0353(9) 0.0053(7) 0.0110(7) 0.0077(7)
C25 0.0226(8) 0.0329(9) 0.0319(8) 0.0082(7) 0.0032(7) 0.0051(7)
C26 0.0313(9) 0.0381(10) 0.0280(8) -0.0037(7) 0.0004(7) 0.0026(8)
C27 0.0258(9) 0.0291(9) 0.0276(8) -0.0027(7) 0.0057(7) 0.0058(7)
C28 0.0382(11) 0.0439(11) 0.0651(13) -0.0013(10) 0.0244(10) 0.0033(9)
O1 0.0312(6) 0.0275(6) 0.0278(6) -0.0007(5) 0.0092(5) 0.0110(5)
O2 0.0296(6) 0.0307(6) 0.0292(6) -0.0093(5) 0.0023(5) 0.0037(5)
O3 0.0349(6) 0.0200(5) 0.0243(5) 0.0031(4) 0.0053(5) 0.0023(5)
O4 0.0402(7) 0.0347(7) 0.0268(6) 0.0064(5) -0.0014(5) -0.0099(5)

loop_
_atom_type_symbol
_atom_type_description
_atom_type_scat_dispersion_real
_atom_type_scat_dispersion_imag
_atom_type_scat_source
C C 0.0033 0.0016 'International Tables Vol C Tables 4.2.6.8 and 6.1.1.4'
H H 0.0000 0.0000 'International Tables Vol C Tables 4.2.6.8 and 6.1.1.4'
O O 0.0106 0.0060 'International Tables Vol C Tables 4.2.6.8 and 6.1.1.4'

loop_
_geom_angle_atom_site_label_1
_geom_angle_atom_site_label_2
_geom_angle_atom_site_label_3
_geom_angle
C2 C1 C18 120.18(15)
C2 C1 H1 119.9
C18 C1 H1 119.9
C1 C2 C3 120.06(16)
C1 C2 H2A 120.0
C3 C2 H2A 120.0
C2 C3 C4 120.23(14)
C2 C3 H3 119.9
C4 C3 H3 119.9
C3 C4 C19 118.93(14)
C3 C4 C5 122.65(13)
C19 C4 C5 118.37(14)
O4 C5 C4 119.97(13)
O4 C5 C6 121.07(14)
C4 C5 C6 118.93(13)
C5 C6 C7 113.09(12)
C5 C6 H6A 109.0
C7 C6 H6A 109.0
C5 C6 H6B 109.0
C7 C6 H6B 109.0
H6A C6 H6B 107.8
C8 C7 C6 113.00(12)
C8 C7 C20 109.73(11)
C6 C7 C20 111.99(12)
C8 C7 H7 107.3
C6 C7 H7 107.3
C20 C7 H7 107.3
C9 C8 C13 118.58(13)
C9 C8 C7 119.73(13)
C13 C8 C7 121.62(13)
C8 C9 C10 122.66(14)
C8 C9 H9 118.7
C10 C9 H9 118.7
C11 C10 C9 118.96(13)
C11 C10 H10 120.5
C9 C10 H10 120.5
O1 C11 C10 125.30(13)
O1 C11 C16 115.33(13)
C10 C11 C16 119.37(13)
O1 C12 H12A 109.5
O1 C12 H12B 109.5
H12A C12 H12B 109.5
O1 C12 H12C 109.5
H12A C12 H12C 109.5
H12B C12 H12C 109.5
C16 C13 C8 118.63(13)
C16 C13 C14 119.25(13)
C8 C13 C14 122.11(13)
C15 C14 C13 114.17(13)
C15 C14 H14A 108.7
C13 C14 H14A 108.7
C15 C14 H14B 108.7
C13 C14 H14B 108.7
H14A C14 H14B 107.6
C28 C15 C14 126.14(17)
C28 C15 H15 116.9
C14 C15 H15 116.9
O3 C16 C13 119.43(13)
O3 C16 C11 118.63(13)
C13 C16 C11 121.75(13)
O3 C17 H17A 109.5
O3 C17 H17B 109.5
H17A C17 H17B 109.5
O3 C17 H17C 109.5
H17A C17 H17C 109.5
H17B C17 H17C 109.5
C19 C18 C1 119.95(14)
C19 C18 H18 120.0
C1 C18 H18 120.0
C18 C19 C4 120.63(15)
C18 C19 H19 119.7
C4 C19 H19 119.7
C21 C20 C7 113.62(12)
C21 C20 H20A 108.8
C7 C20 H20A 108.8
C21 C20 H20B 108.8
C7 C20 H20B 108.8
H20A C20 H20B 107.7
O2 C21 C22 120.14(13)
O2 C21 C20 121.51(13)
C22 C21 C20 118.35(12)
C27 C22 C23 118.75(14)
C27 C22 C21 123.30(14)
C23 C22 C21 117.94(13)
C24 C23 C22 121.18(14)
C24 C23 H23 119.4
C22 C23 H23 119.4
C25 C24 C23 119.61(15)
C25 C24 H24 120.2
C23 C24 H24 120.2
C26 C25 C24 119.75(15)
C26 C25 H25 120.1
C24 C25 H25 120.1
C25 C26 C27 120.79(15)
C25 C26 H26 119.6
C27 C26 H26 119.6
C26 C27 C22 119.91(15)
C26 C27 H27 120.0
C22 C27 H27 120.0
C15 C28 H28A 120.0
C15 C28 H28B 120.0
H28A C28 H28B 120.0
C11 O1 C12 117.67(12)
C16 O3 C17 114.53(11)

loop_
_geom_bond_atom_site_label_1
_geom_bond_atom_site_label_2
_geom_bond_distance
C1 C2 1.383(2)
C1 C18 1.387(2)
C1 H1 0.9500
C2 C3 1.391(2)
C2 H2A 0.9500
C3 C4 1.395(2)
C3 H3 0.9500
C4 C19 1.399(2)
C4 C5 1.498(2)
C5 O4 1.2215(18)
C5 C6 1.512(2)
C6 C7 1.532(2)
C6 H6A 0.9900
C6 H6B 0.9900
C7 C8 1.524(2)
C7 C20 1.5376(19)
C7 H7 1.0000
C8 C9 1.389(2)
C8 C13 1.409(2)
C9 C10 1.390(2)
C9 H9 0.9500
C10 C11 1.382(2)
C10 H10 0.9500
C11 O1 1.3723(17)
C11 C16 1.401(2)
C12 O1 1.4313(19)
C12 H12A 0.9800
C12 H12B 0.9800
C12 H12C 0.9800
C13 C16 1.396(2)
C13 C14 1.520(2)
C14 C15 1.496(2)
C14 H14A 0.9900
C14 H14B 0.9900
C15 C28 1.304(2)
C15 H15 0.9500
C16 O3 1.3855(17)
C17 O3 1.4262(19)
C17 H17A 0.9800
C17 H17B 0.9800
C17 H17C 0.9800
C18 C19 1.381(2)
C18 H18 0.9500
C19 H19 0.9500
C20 C21 1.511(2)
C20 H20A 0.9900
C20 H20B 0.9900
C21 O2 1.2228(17)
C21 C22 1.499(2)
C22 C27 1.390(2)
C22 C23 1.392(2)
C23 C24 1.383(2)
C23 H23 0.9500
C24 C25 1.382(2)
C24 H24 0.9500
C25 C26 1.381(2)
C25 H25 0.9500
C26 C27 1.387(2)
C26 H26 0.9500
C27 H27 0.9500
C28 H28A 0.9500
C28 H28B 0.9500

loop_
_cod_related_entry_id
_cod_related_entry_database
_cod_related_entry_code
1 ChemSpider 30651983
